data_4103580
loop_
_publ_author_name
'Peter Hauwert'
'Romilda Boerleider'
'Stefan Warsink'
'Jan J. Weigand'
'Cornelis J. Elsevier'

_publ_contact_author_address
;
Molecular Inorganic Chemistry
Van't Hoff Institute for Molecular Sciences
University of Amsterdam
Nieuwe Achtergracht 166
1018 WV Amsterdam
The Netherlands
;
_publ_contact_author_email c.j.elsevier@uva.nl
_publ_contact_author_name 'Cornelis J. Elsevier'
_publ_section_title
;
 Mechanism of Pd(NHC)-Catalyzed Transfer Hydrogenation of Alkynes
;
_journal_name_full 'Journal of the American Chemical Society'
_journal_page_first 16900
_journal_page_last 16910
_journal_paper_doi 10.1021/ja1062407
_journal_volume 132
_journal_year 2010
_chemical_formula_moiety 'C16 H26 N2 O4 Pd '
_chemical_formula_sum 'C16 H26 N2 O4 Pd'
_chemical_formula_weight 416.79
_chemical_name_systematic
;
 ?
;
_space_group_IT_number 61
_symmetry_cell_setting orthorhombic
_symmetry_space_group_name_Hall '-P 2ac 2ab'
_symmetry_space_group_name_H-M 'P b c a'
_atom_sites_solution_hydrogens geom
_atom_sites_solution_primary direct
_atom_sites_solution_secondary difmap
_audit_creation_method SHELXL-97
_audit_update_record
;
2010-06-29 # Formatted by publCIF
;
_cell_angle_alpha 90.00
_cell_angle_beta 90.00
_cell_angle_gamma 90.00
_cell_formula_units_Z 8
_cell_length_a 15.6441(9)
_cell_length_b 12.0357(7)
_cell_length_c 19.9182(12)
_cell_measurement_reflns_used 900
_cell_measurement_temperature 153(2)
_cell_measurement_theta_max 22.5
_cell_measurement_theta_min 1
_cell_volume 3750.4(4)
_computing_cell_refinement 'APEX2(Bruker AXS, 2007)'
_computing_data_collection 'APEX2(Bruker AXS, 2007)'
_computing_data_reduction 'SAINT,SADABS (Bruker AXS, 2007 )'
_computing_molecular_graphics
;
ORTEP3,L.J. Farrugia, J. Appl. Cryst. (1997) 30, 565
;
_computing_structure_refinement
;
SHELXL-97, G. M. Sheldrick, Acta Cryst. (2008) A64, 112-122
;
_computing_structure_solution
;
SHELXS-97 , G. M. Sheldrick, Acta Cryst. (2008) A64, 112-122
;
_diffrn_ambient_temperature 153(1)
_diffrn_detector_area_resol_mean 80
_diffrn_measured_fraction_theta_full 1.000
_diffrn_measured_fraction_theta_max 1.000
_diffrn_measurement_device_type 'CCD area detector'
_diffrn_measurement_method 'Omega and Phi scans'
_diffrn_radiation_monochromator graphite
_diffrn_radiation_source 'rotating anode'
_diffrn_radiation_type MoK\a
_diffrn_radiation_wavelength 0.71073
_diffrn_reflns_av_R_equivalents 0.0407
_diffrn_reflns_av_sigmaI/netI 0.0224
_diffrn_reflns_limit_h_max 21
_diffrn_reflns_limit_h_min -21
_diffrn_reflns_limit_k_max 16
_diffrn_reflns_limit_k_min -16
_diffrn_reflns_limit_l_max 26
_diffrn_reflns_limit_l_min -26
_diffrn_reflns_number 38580
_diffrn_reflns_theta_full 25.00
_diffrn_reflns_theta_max 28.70
_diffrn_reflns_theta_min 2.04
_exptl_absorpt_coefficient_mu 1.009
_exptl_absorpt_correction_T_max 0.9513
_exptl_absorpt_correction_T_min 0.8885
_exptl_absorpt_correction_type multi-scan
_exptl_absorpt_process_details
; 
 Corrections were done with the SADABS program, utilizing the none merged
 raw data obtained from the integration process. Integration and final cell
 refinement were done with SAINT.

 SADABS reports ratio of Tmin/Tmax =  0.879049 

;
_exptl_crystal_colour orange
_exptl_crystal_density_diffrn 1.476
_exptl_crystal_density_method 'not measured'
_exptl_crystal_description block
_exptl_crystal_F_000 1712
_exptl_crystal_size_max 0.12
_exptl_crystal_size_mid 0.05
_exptl_crystal_size_min 0.05
_refine_diff_density_max 0.358
_refine_diff_density_min -0.496
_refine_diff_density_rms 0.063
_refine_ls_extinction_method none
_refine_ls_goodness_of_fit_ref 1.024
_refine_ls_hydrogen_treatment noref
_refine_ls_matrix_type full
_refine_ls_number_parameters 216
_refine_ls_number_reflns 4852
_refine_ls_number_restraints 0
_refine_ls_restrained_S_all 1.024
_refine_ls_R_factor_all 0.0312
_refine_ls_R_factor_gt 0.0224
_refine_ls_shift/su_max 0.001
_refine_ls_shift/su_mean 0.000
_refine_ls_structure_factor_coef Fsqd
_refine_ls_weighting_details 'calc w=1/[\s^2^(Fo^2^)+(0.0222P)^2^+1.9536P] where P=(Fo^2^+2Fc^2^)/3'
_refine_ls_weighting_scheme calc
_refine_ls_wR_factor_gt 0.0506
_refine_ls_wR_factor_ref 0.0544
_reflns_number_gt 4005
_reflns_number_total 4852
_reflns_threshold_expression >2sigma(I)
_cod_data_source_file ja1062407_si_002.cif
_cod_data_source_block sada
_cod_database_code 4103580

loop_
_symmetry_equiv_pos_as_xyz
'x, y, z'
'-x+1/2, -y, z+1/2'
'-x, y+1/2, -z+1/2'
'x+1/2, -y+1/2, -z'
'-x, -y, -z'
'x-1/2, y, -z-1/2'
'x, -y-1/2, z-1/2'
'-x-1/2, y-1/2, z'

loop_
_atom_site_label
_atom_site_type_symbol
_atom_site_fract_x
_atom_site_fract_y
_atom_site_fract_z
_atom_site_U_iso_or_equiv
_atom_site_adp_type
_atom_site_occupancy
_atom_site_symmetry_multiplicity
_atom_site_calc_flag
_atom_site_refinement_flags
C1 C 0.37987(12) 0.46094(15) 0.23061(9) 0.0251(4) Uani 1 1 d .
H1 H 0.4318 0.4984 0.2207 0.030 Uiso 1 1 calc R
C2 C 0.36122(12) 0.42167(15) 0.29862(9) 0.0255(4) Uani 1 1 d .
H2 H 0.4003 0.4334 0.3344 0.031 Uiso 1 1 calc R
C3 C 0.33854(11) 0.47970(15) 0.11453(9) 0.0232(4) Uani 1 1 d .
C4 C 0.32345(15) 0.37742(17) 0.07062(10) 0.0340(5) Uani 1 1 d .
H4A H 0.3661 0.3205 0.0814 0.051 Uiso 1 1 calc R
H4B H 0.3285 0.3982 0.0232 0.051 Uiso 1 1 calc R
H4C H 0.2660 0.3480 0.0791 0.051 Uiso 1 1 calc R
C5 C 0.27126(13) 0.56878(17) 0.10079(10) 0.0325(4) Uani 1 1 d .
H5A H 0.2142 0.5378 0.1084 0.049 Uiso 1 1 calc R
H5B H 0.2760 0.5938 0.0541 0.049 Uiso 1 1 calc R
H5C H 0.2804 0.6319 0.1310 0.049 Uiso 1 1 calc R
C6 C 0.42828(13) 0.52557(17) 0.10158(10) 0.0322(4) Uani 1 1 d .
H6A H 0.4376 0.5917 0.1294 0.048 Uiso 1 1 calc R
H6B H 0.4339 0.5455 0.0541 0.048 Uiso 1 1 calc R
H6C H 0.4709 0.4689 0.1130 0.048 Uiso 1 1 calc R
C7 C 0.26629(12) 0.32703(16) 0.37539(9) 0.0249(4) Uani 1 1 d .
C8 C 0.19008(13) 0.39625(16) 0.39891(10) 0.0292(4) Uani 1 1 d .
H8A H 0.2080 0.4735 0.4053 0.044 Uiso 1 1 calc R
H8B H 0.1686 0.3665 0.4415 0.044 Uiso 1 1 calc R
H8C H 0.1447 0.3931 0.3651 0.044 Uiso 1 1 calc R
C9 C 0.24022(14) 0.20625(16) 0.36510(10) 0.0331(4) Uani 1 1 d .
H9A H 0.1937 0.2024 0.3322 0.050 Uiso 1 1 calc R
H9B H 0.2209 0.1749 0.4079 0.050 Uiso 1 1 calc R
H9C H 0.2893 0.1638 0.3486 0.050 Uiso 1 1 calc R
C10 C 0.33909(14) 0.3331(2) 0.42646(10) 0.0399(5) Uani 1 1 d .
H10A H 0.3880 0.2902 0.4100 0.060 Uiso 1 1 calc R
H10B H 0.3198 0.3022 0.4694 0.060 Uiso 1 1 calc R
H10C H 0.3561 0.4108 0.4328 0.060 Uiso 1 1 calc R
C11 C 0.09202(11) 0.30275(14) 0.22411(9) 0.0226(4) Uani 1 1 d .
C12 C 0.10615(11) 0.34141(14) 0.16490(9) 0.0218(3) Uani 1 1 d .
C13 C 0.06835(11) 0.37478(15) 0.10123(9) 0.0224(4) Uani 1 1 d .
C14 C 0.04772(14) 0.33225(19) -0.01296(9) 0.0351(5) Uani 1 1 d .
H14A H -0.0134 0.3480 -0.0080 0.053 Uiso 1 1 calc R
H14B H 0.0556 0.2705 -0.0445 0.053 Uiso 1 1 calc R
H14C H 0.0769 0.3984 -0.0302 0.053 Uiso 1 1 calc R
C15 C 0.02561(11) 0.25611(15) 0.26714(9) 0.0248(4) Uani 1 1 d .
C16 C -0.09405(13) 0.13698(17) 0.27342(11) 0.0357(5) Uani 1 1 d .
H16A H -0.0686 0.1048 0.3140 0.054 Uiso 1 1 calc R
H16B H -0.1219 0.0783 0.2473 0.054 Uiso 1 1 calc R
H16C H -0.1365 0.1931 0.2862 0.054 Uiso 1 1 calc R
N1 N 0.32418(10) 0.44319(12) 0.18513(7) 0.0212(3) Uani 1 1 d .
N2 N 0.29032(9) 0.37101(12) 0.30810(8) 0.0217(3) Uani 1 1 d .
O1 O 0.08329(9) 0.30240(11) 0.05173(6) 0.0300(3) Uani 1 1 d .
O2 O 0.02910(9) 0.46022(11) 0.09366(7) 0.0338(3) Uani 1 1 d .
O3 O -0.02760(8) 0.18854(11) 0.23319(7) 0.0293(3) Uani 1 1 d .
O4 O 0.01766(10) 0.27459(14) 0.32619(7) 0.0433(4) Uani 1 1 d .
Pd1 Pd 0.210837(8) 0.363993(10) 0.221443(6) 0.01851(4) Uani 1 1 d .

loop_
_atom_site_aniso_label
_atom_site_aniso_U_11
_atom_site_aniso_U_22
_atom_site_aniso_U_33
_atom_site_aniso_U_23
_atom_site_aniso_U_13
_atom_site_aniso_U_12
C1 0.0230(9) 0.0291(9) 0.0231(9) 0.0016(7) 0.0009(7) -0.0043(7)
C2 0.0248(9) 0.0306(10) 0.0212(9) 0.0021(7) -0.0037(7) -0.0013(8)
C3 0.0276(9) 0.0263(9) 0.0158(8) 0.0013(7) 0.0030(7) -0.0033(7)
C4 0.0448(12) 0.0356(11) 0.0218(9) -0.0046(8) 0.0053(9) -0.0057(9)
C5 0.0374(11) 0.0334(11) 0.0266(10) 0.0091(8) 0.0015(8) 0.0030(8)
C6 0.0341(11) 0.0367(11) 0.0258(10) 0.0055(8) 0.0065(8) -0.0071(9)
C7 0.0266(9) 0.0293(9) 0.0187(9) 0.0073(7) 0.0002(7) -0.0016(7)
C8 0.0352(11) 0.0285(10) 0.0238(9) -0.0008(8) 0.0043(8) -0.0019(8)
C9 0.0417(11) 0.0257(10) 0.0319(11) 0.0090(8) 0.0065(9) 0.0021(9)
C10 0.0358(12) 0.0585(14) 0.0256(10) 0.0159(10) -0.0067(9) -0.0051(10)
C11 0.0224(8) 0.0216(8) 0.0238(9) -0.0014(7) -0.0003(7) -0.0020(7)
C12 0.0220(8) 0.0204(8) 0.0230(9) -0.0012(7) -0.0003(7) -0.0001(6)
C13 0.0189(8) 0.0259(9) 0.0223(9) 0.0010(7) 0.0009(7) -0.0044(7)
C14 0.0370(11) 0.0496(13) 0.0189(9) -0.0009(8) -0.0011(8) 0.0097(9)
C15 0.0241(9) 0.0249(9) 0.0253(9) 0.0037(7) -0.0015(7) 0.0004(7)
C16 0.0290(10) 0.0339(11) 0.0442(12) 0.0121(9) 0.0023(9) -0.0091(8)
N1 0.0246(7) 0.0195(7) 0.0194(7) 0.0010(6) 0.0021(6) 0.0004(6)
N2 0.0244(7) 0.0223(7) 0.0184(7) 0.0040(6) -0.0003(6) 0.0017(6)
O1 0.0374(8) 0.0335(7) 0.0191(6) -0.0019(5) -0.0042(6) 0.0108(6)
O2 0.0384(8) 0.0324(8) 0.0306(7) -0.0023(6) -0.0081(6) 0.0115(6)
O3 0.0273(7) 0.0305(7) 0.0301(7) 0.0014(6) 0.0006(5) -0.0079(6)
O4 0.0387(8) 0.0655(11) 0.0258(8) -0.0041(7) 0.0061(6) -0.0177(8)
Pd1 0.01979(7) 0.01889(7) 0.01683(7) 0.00226(5) -0.00034(5) -0.00040(5)

loop_
_atom_type_symbol
_atom_type_description
_atom_type_scat_dispersion_real
_atom_type_scat_dispersion_imag
_atom_type_scat_source
C C 0.0033 0.0016 'International Tables Vol C Tables 4.2.6.8 and 6.1.1.4'
H H 0.0000 0.0000 'International Tables Vol C Tables 4.2.6.8 and 6.1.1.4'
N N 0.0061 0.0033 'International Tables Vol C Tables 4.2.6.8 and 6.1.1.4'
O O 0.0106 0.0060 'International Tables Vol C Tables 4.2.6.8 and 6.1.1.4'
Pd Pd -0.9988 1.0072 'International Tables Vol C Tables 4.2.6.8 and 6.1.1.4'

loop_
_geom_angle_atom_site_label_1
_geom_angle_atom_site_label_2
_geom_angle_atom_site_label_3
_geom_angle
N1 C1 C2 117.85(16)
N1 C1 H1 121.1
C2 C1 H1 121.1
N2 C2 C1 117.58(16)
N2 C2 H2 121.2
C1 C2 H2 121.2
N1 C3 C5 105.79(14)
N1 C3 C4 106.21(14)
C5 C3 C4 110.88(16)
N1 C3 C6 113.81(15)
C5 C3 C6 110.41(16)
C4 C3 C6 109.62(16)
C3 C4 H4A 109.5
C3 C4 H4B 109.5
H4A C4 H4B 109.5
C3 C4 H4C 109.5
H4A C4 H4C 109.5
H4B C4 H4C 109.5
C3 C5 H5A 109.5
C3 C5 H5B 109.5
H5A C5 H5B 109.5
C3 C5 H5C 109.5
H5A C5 H5C 109.5
H5B C5 H5C 109.5
C3 C6 H6A 109.5
C3 C6 H6B 109.5
H6A C6 H6B 109.5
C3 C6 H6C 109.5
H6A C6 H6C 109.5
H6B C6 H6C 109.5
N2 C7 C9 106.60(15)
N2 C7 C8 106.21(14)
C9 C7 C8 110.64(16)
N2 C7 C10 113.19(15)
C9 C7 C10 109.54(17)
C8 C7 C10 110.56(17)
C7 C8 H8A 109.5
C7 C8 H8B 109.5
H8A C8 H8B 109.5
C7 C8 H8C 109.5
H8A C8 H8C 109.5
H8B C8 H8C 109.5
C7 C9 H9A 109.5
C7 C9 H9B 109.5
H9A C9 H9B 109.5
C7 C9 H9C 109.5
H9A C9 H9C 109.5
H9B C9 H9C 109.5
C7 C10 H10A 109.5
C7 C10 H10B 109.5
H10A C10 H10B 109.5
C7 C10 H10C 109.5
H10A C10 H10C 109.5
H10B C10 H10C 109.5
C12 C11 C15 143.10(17)
C12 C11 Pd1 71.50(11)
C15 C11 Pd1 144.99(13)
C11 C12 C13 145.92(17)
C11 C12 Pd1 71.02(11)
C13 C12 Pd1 141.57(13)
O2 C13 O1 123.52(16)
O2 C13 C12 123.39(17)
O1 C13 C12 113.07(15)
O1 C14 H14A 109.5
O1 C14 H14B 109.5
H14A C14 H14B 109.5
O1 C14 H14C 109.5
H14A C14 H14C 109.5
H14B C14 H14C 109.5
O4 C15 O3 122.61(17)
O4 C15 C11 125.21(17)
O3 C15 C11 112.19(15)
O3 C16 H16A 109.5
O3 C16 H16B 109.5
H16A C16 H16B 109.5
O3 C16 H16C 109.5
H16A C16 H16C 109.5
H16B C16 H16C 109.5
C1 N1 C3 121.21(15)
C1 N1 Pd1 113.63(12)
C3 N1 Pd1 125.12(11)
C2 N2 C7 121.40(15)
C2 N2 Pd1 113.92(12)
C7 N2 Pd1 124.62(11)
C13 O1 C14 115.30(14)
C15 O3 C16 115.07(15)
C11 Pd1 C12 37.48(7)
C11 Pd1 N2 122.40(6)
C12 Pd1 N2 159.61(6)
C11 Pd1 N1 160.64(6)
C12 Pd1 N1 123.18(6)
N2 Pd1 N1 76.84(6)

loop_
_geom_bond_atom_site_label_1
_geom_bond_atom_site_label_2
_geom_bond_distance
C1 N1 1.275(2)
C1 C2 1.464(2)
C1 H1 0.9500
C2 N2 1.280(2)
C2 H2 0.9500
C3 N1 1.490(2)
C3 C5 1.527(3)
C3 C4 1.528(3)
C3 C6 1.530(3)
C4 H4A 0.9800
C4 H4B 0.9800
C4 H4C 0.9800
C5 H5A 0.9800
C5 H5B 0.9800
C5 H5C 0.9800
C6 H6A 0.9800
C6 H6B 0.9800
C6 H6C 0.9800
C7 N2 1.489(2)
C7 C9 1.524(3)
C7 C8 1.528(3)
C7 C10 1.529(3)
C8 H8A 0.9800
C8 H8B 0.9800
C8 H8C 0.9800
C9 H9A 0.9800
C9 H9B 0.9800
C9 H9C 0.9800
C10 H10A 0.9800
C10 H10B 0.9800
C10 H10C 0.9800
C11 C12 1.287(2)
C11 C15 1.459(2)
C11 Pd1 2.0003(17)
C12 C13 1.456(2)
C12 Pd1 2.0061(18)
C13 O2 1.207(2)
C13 O1 1.336(2)
C14 O1 1.449(2)
C14 H14A 0.9800
C14 H14B 0.9800
C14 H14C 0.9800
C15 O4 1.203(2)
C15 O3 1.346(2)
C16 O3 1.452(2)
C16 H16A 0.9800
C16 H16B 0.9800
C16 H16C 0.9800
N1 Pd1 2.1391(15)
N2 Pd1 2.1290(15)

loop_
_geom_torsion_atom_site_label_1
_geom_torsion_atom_site_label_2
_geom_torsion_atom_site_label_3
_geom_torsion_atom_site_label_4
_geom_torsion
N1 C1 C2 N2 0.6(3)
C15 C11 C12 C13 7.2(5)
Pd1 C11 C12 C13 -165.9(3)
C15 C11 C12 Pd1 173.2(3)
C11 C12 C13 O2 75.0(4)
Pd1 C12 C13 O2 -83.2(3)
C11 C12 C13 O1 -106.4(3)
Pd1 C12 C13 O1 95.3(2)
C12 C11 C15 O4 -141.8(3)
Pd1 C11 C15 O4 26.8(4)
C12 C11 C15 O3 38.0(3)
Pd1 C11 C15 O3 -153.31(18)
C2 C1 N1 C3 -179.51(16)
C2 C1 N1 Pd1 2.6(2)
C5 C3 N1 C1 -114.38(19)
C4 C3 N1 C1 127.72(18)
C6 C3 N1 C1 7.0(2)
C5 C3 N1 Pd1 63.23(17)
C4 C3 N1 Pd1 -54.67(19)
C6 C3 N1 Pd1 -175.37(12)
C1 C2 N2 C7 179.32(16)
C1 C2 N2 Pd1 -3.5(2)
C9 C7 N2 C2 -129.29(18)
C8 C7 N2 C2 112.69(18)
C10 C7 N2 C2 -8.8(3)
C9 C7 N2 Pd1 53.83(18)
C8 C7 N2 Pd1 -64.19(18)
C10 C7 N2 Pd1 174.32(14)
O2 C13 O1 C14 -0.9(3)
C12 C13 O1 C14 -179.42(16)
O4 C15 O3 C16 -1.6(3)
C11 C15 O3 C16 178.51(16)
C15 C11 Pd1 C12 -172.8(3)
C12 C11 Pd1 N2 175.49(10)
C15 C11 Pd1 N2 2.6(3)
C12 C11 Pd1 N1 2.4(3)
C15 C11 Pd1 N1 -170.41(18)
C13 C12 Pd1 C11 167.3(3)
C11 C12 Pd1 N2 -11.0(2)
C13 C12 Pd1 N2 156.32(18)
C11 C12 Pd1 N1 -179.04(10)
C13 C12 Pd1 N1 -11.7(2)
C2 N2 Pd1 C11 -174.03(13)
C7 N2 Pd1 C11 3.06(16)
C2 N2 Pd1 C12 -166.13(17)
C7 N2 Pd1 C12 11.0(3)
C2 N2 Pd1 N1 3.61(13)
C7 N2 Pd1 N1 -179.30(14)
C1 N1 Pd1 C11 170.69(18)
C3 N1 Pd1 C11 -7.1(3)
C1 N1 Pd1 C12 172.46(13)
C3 N1 Pd1 C12 -5.31(16)
C1 N1 Pd1 N2 -3.29(13)
C3 N1 Pd1 N2 178.94(14)
